data_4081496
loop_
_publ_author_name
'Dwadnia, Nejib'
'Allouch, Fatima'
'Pirio, Nadine'
'Roger, Julien'
'Cattey, H\'el\`ene'
'Fournier, Sophie'
'Penouilh, Marie-Jos\'ee'
'Devillers, Charles H.'
'Lucas, Dominique'
'Naoufal, Daoud'
'Ben Salem, Ridha'
'Hierso, Jean-Cyrille'

_publ_section_title
;
 Aminomethyl-Substituted Ferrocenes and Derivatives: Straightforward
 Synthetic Routes, Structural Characterization, and Electrochemical
 Analysis
;
_journal_issue 20
_journal_name_full Organometallics
_journal_page_first 5784
_journal_paper_doi 10.1021/om400317s
_journal_volume 32
_journal_year 2013
_chemical_formula_moiety 'C16 H21 Fe N'
_chemical_formula_sum 'C16 H21 Fe N'
_chemical_formula_weight 283.19
_space_group_IT_number 14
_symmetry_cell_setting monoclinic
_symmetry_space_group_name_Hall '-P 2yn'
_symmetry_space_group_name_H-M 'P 1 21/n 1'
_atom_sites_solution_hydrogens geom
_atom_sites_solution_primary direct
_atom_sites_solution_secondary difmap
_audit_creation_method SHELXL-97
_audit_update_record
;
2012-05-14 # Formatted by publCIF
;
_cell_angle_alpha 90.00
_cell_angle_beta 102.168(2)
_cell_angle_gamma 90.00
_cell_formula_units_Z 4
_cell_length_a 5.7490(2)
_cell_length_b 20.5514(9)
_cell_length_c 11.8247(5)
_cell_measurement_reflns_used 6217
_cell_measurement_temperature 115(2)
_cell_measurement_theta_max 27.485
_cell_measurement_theta_min .998
_cell_volume 1365.70(10)
_computing_cell_refinement 'DENZO-SMN (Otwinowski & Minor, 1997)'
_computing_data_collection 'KappaCCD Server Software (Nonius,1997)'
_computing_data_reduction 'DENZO-SMN (Otwinowski & Minor, 1997)'
_computing_molecular_graphics 'ORTEPIII (Burnett, 1996)'
_computing_publication_material 'SHELXL97 and WinGX (Farrugia, 1999)'
_computing_structure_refinement 'SHELXL-97 (Sheldrick, 1997)'
_computing_structure_solution 'SIR92 (Altomare, 1993)'
_diffrn_ambient_temperature 115(2)
_diffrn_measured_fraction_theta_full 0.987
_diffrn_measured_fraction_theta_max 0.987
_diffrn_measurement_device_type KappaCCD
_diffrn_measurement_method '\f scans (\k = 0) + additional \w scans'
_diffrn_radiation_monochromator graphite
_diffrn_radiation_source 'fine-focus sealed tube'
_diffrn_radiation_type MoK\a
_diffrn_radiation_wavelength 0.71073
_diffrn_reflns_av_R_equivalents 0.0193
_diffrn_reflns_av_sigmaI/netI 0.0286
_diffrn_reflns_limit_h_max 7
_diffrn_reflns_limit_h_min -7
_diffrn_reflns_limit_k_max 24
_diffrn_reflns_limit_k_min -26
_diffrn_reflns_limit_l_max 15
_diffrn_reflns_limit_l_min -15
_diffrn_reflns_number 5433
_diffrn_reflns_theta_full 27.47
_diffrn_reflns_theta_max 27.47
_diffrn_reflns_theta_min 3.46
_diffrn_standards_number 0
_exptl_absorpt_coefficient_mu 1.086
_exptl_absorpt_correction_type none
_exptl_crystal_colour yellow
_exptl_crystal_density_diffrn 1.377
_exptl_crystal_density_method 'not measured'
_exptl_crystal_description prism
_exptl_crystal_F_000 600
_exptl_crystal_size_max 0.42
_exptl_crystal_size_mid 0.13
_exptl_crystal_size_min 0.07
_refine_diff_density_max 0.336
_refine_diff_density_min -0.299
_refine_diff_density_rms 0.056
_refine_ls_extinction_method none
_refine_ls_goodness_of_fit_ref 1.051
_refine_ls_hydrogen_treatment noref
_refine_ls_matrix_type full
_refine_ls_number_parameters 164
_refine_ls_number_reflns 3096
_refine_ls_number_restraints 0
_refine_ls_restrained_S_all 1.051
_refine_ls_R_factor_all 0.0341
_refine_ls_R_factor_gt 0.0294
_refine_ls_shift/su_max 0.001
_refine_ls_shift/su_mean 0.000
_refine_ls_structure_factor_coef Fsqd
_refine_ls_weighting_details 'calc w=1/[\s^2^(Fo^2^)+(0.0123P)^2^+1.4580P] where P=(Fo^2^+2Fc^2^)/3'
_refine_ls_weighting_scheme calc
_refine_ls_wR_factor_gt 0.0646
_refine_ls_wR_factor_ref 0.0675
_reflns_number_gt 2832
_reflns_number_total 3096
_reflns_threshold_expression >2sigma(I)
_cod_data_source_file om400317s_si_002.cif
_cod_data_source_block 1205np11_compound7
_cod_original_sg_symbol_H-M 'P 21/n'
_cod_database_code 4081496

loop_
_symmetry_equiv_pos_as_xyz
'x, y, z'
'-x+1/2, y+1/2, -z+1/2'
'-x, -y, -z'
'x-1/2, -y-1/2, z-1/2'

loop_
_atom_site_label
_atom_site_type_symbol
_atom_site_fract_x
_atom_site_fract_y
_atom_site_fract_z
_atom_site_U_iso_or_equiv
_atom_site_adp_type
_atom_site_occupancy
_atom_site_symmetry_multiplicity
_atom_site_calc_flag
_atom_site_refinement_flags
C1 C 0.6991(3) 0.66323(8) -0.11315(13) 0.0169(3) Uani 1 1 d .
C2 C 0.8600(3) 0.61128(8) -0.07178(14) 0.0181(3) Uani 1 1 d .
H2 H 1.0245 0.6149 -0.0490 0.022 Uiso 1 1 calc R
C3 C 0.7257(3) 0.55300(9) -0.07137(15) 0.0199(3) Uani 1 1 d .
H3 H 0.7870 0.5122 -0.0475 0.024 Uiso 1 1 calc R
C4 C 0.4817(3) 0.56815(9) -0.11380(14) 0.0197(3) Uani 1 1 d .
H4 H 0.3553 0.5390 -0.1227 0.024 Uiso 1 1 calc R
C5 C 0.4649(3) 0.63585(9) -0.14036(14) 0.0189(3) Uani 1 1 d .
H5 H 0.3253 0.6584 -0.1703 0.023 Uiso 1 1 calc R
C6 C 0.6550(3) 0.70704(8) 0.12110(13) 0.0152(3) Uani 1 1 d .
C7 C 0.8204(3) 0.65963(8) 0.17833(13) 0.0168(3) Uani 1 1 d .
H7 H 0.9851 0.6641 0.1962 0.020 Uiso 1 1 calc R
C8 C 0.6906(3) 0.60418(9) 0.20357(14) 0.0188(3) Uani 1 1 d .
H8 H 0.7556 0.5661 0.2394 0.023 Uiso 1 1 calc R
C9 C 0.4438(3) 0.61760(8) 0.16400(14) 0.0175(3) Uani 1 1 d .
H9 H 0.3191 0.5898 0.1697 0.021 Uiso 1 1 calc R
C10 C 0.4210(3) 0.68106(8) 0.11416(14) 0.0157(3) Uani 1 1 d .
H10 H 0.2787 0.7020 0.0826 0.019 Uiso 1 1 calc R
C11 C 0.7585(3) 0.73398(9) -0.12061(14) 0.0207(4) Uani 1 1 d .
H11A H 0.8604 0.7389 -0.1758 0.025 Uiso 1 1 calc R
H11B H 0.6126 0.7577 -0.1504 0.025 Uiso 1 1 calc R
C12 C 0.7132(3) 0.77023(8) 0.06959(15) 0.0189(3) Uani 1 1 d .
H12A H 0.5665 0.7898 0.0280 0.023 Uiso 1 1 calc R
H12B H 0.7827 0.7995 0.1319 0.023 Uiso 1 1 calc R
C13 C 0.9651(3) 0.82870(8) -0.03613(15) 0.0199(3) Uani 1 1 d .
H13A H 0.8293 0.8555 -0.0697 0.024 Uiso 1 1 calc R
H13B H 1.0612 0.8236 -0.0938 0.024 Uiso 1 1 calc R
C14 C 1.1120(3) 0.86428(8) 0.06800(15) 0.0206(4) Uani 1 1 d .
H14A H 1.2249 0.8343 0.1132 0.025 Uiso 1 1 calc R
H14B H 1.0076 0.8799 0.1167 0.025 Uiso 1 1 calc R
C15 C 1.2461(4) 0.92169(9) 0.03020(16) 0.0259(4) Uani 1 1 d .
H15A H 1.3555 0.9057 -0.0156 0.031 Uiso 1 1 calc R
H15B H 1.1333 0.9504 -0.0184 0.031 Uiso 1 1 calc R
C16 C 1.3848(5) 0.96025(12) 0.13255(19) 0.0459(6) Uani 1 1 d .
H16A H 1.2771 0.9766 0.1777 0.069 Uiso 1 1 calc R
H16B H 1.4646 0.9960 0.1047 0.069 Uiso 1 1 calc R
H16C H 1.5001 0.9324 0.1797 0.069 Uiso 1 1 calc R
Fe Fe 0.61828(4) 0.624364(11) 0.029205(19) 0.01308(7) Uani 1 1 d .
N N 0.8782(2) 0.76391(7) -0.00983(12) 0.0163(3) Uani 1 1 d .

loop_
_atom_site_aniso_label
_atom_site_aniso_U_11
_atom_site_aniso_U_22
_atom_site_aniso_U_33
_atom_site_aniso_U_23
_atom_site_aniso_U_13
_atom_site_aniso_U_12
C1 0.0224(8) 0.0194(8) 0.0097(7) -0.0010(6) 0.0051(6) -0.0039(7)
C2 0.0192(8) 0.0222(8) 0.0145(8) -0.0047(6) 0.0073(6) -0.0019(7)
C3 0.0271(9) 0.0170(8) 0.0175(8) -0.0044(6) 0.0094(7) -0.0010(7)
C4 0.0233(9) 0.0224(8) 0.0140(8) -0.0043(7) 0.0051(6) -0.0081(7)
C5 0.0211(8) 0.0244(9) 0.0104(7) -0.0005(6) 0.0013(6) -0.0038(7)
C6 0.0178(8) 0.0161(8) 0.0128(7) -0.0038(6) 0.0060(6) -0.0020(6)
C7 0.0160(8) 0.0226(8) 0.0113(7) -0.0036(6) 0.0016(6) -0.0014(6)
C8 0.0245(9) 0.0207(8) 0.0116(7) -0.0005(6) 0.0048(6) 0.0009(7)
C9 0.0208(8) 0.0197(8) 0.0140(7) -0.0022(6) 0.0080(6) -0.0044(7)
C10 0.0160(8) 0.0166(8) 0.0157(8) -0.0028(6) 0.0060(6) -0.0006(6)
C11 0.0289(9) 0.0202(8) 0.0124(8) 0.0006(6) 0.0030(7) -0.0058(7)
C12 0.0227(8) 0.0149(8) 0.0213(8) -0.0020(6) 0.0098(7) -0.0014(7)
C13 0.0249(9) 0.0169(8) 0.0185(8) 0.0017(6) 0.0061(7) -0.0045(7)
C14 0.0273(9) 0.0183(8) 0.0173(8) -0.0005(6) 0.0069(7) -0.0067(7)
C15 0.0351(10) 0.0229(9) 0.0201(9) 0.0003(7) 0.0068(8) -0.0113(8)
C16 0.0675(17) 0.0443(13) 0.0253(11) -0.0036(10) 0.0082(11) -0.0377(12)
Fe 0.01464(12) 0.01435(12) 0.01054(12) -0.00108(8) 0.00328(8) -0.00141(9)
N 0.0206(7) 0.0157(7) 0.0137(6) -0.0004(5) 0.0061(5) -0.0037(5)

loop_
_atom_type_symbol
_atom_type_description
_atom_type_scat_dispersion_real
_atom_type_scat_dispersion_imag
_atom_type_scat_source
C C 0.0033 0.0016 'International Tables Vol C Tables 4.2.6.8 and 6.1.1.4'
H H 0.0000 0.0000 'International Tables Vol C Tables 4.2.6.8 and 6.1.1.4'
Fe Fe 0.3463 0.8444 'International Tables Vol C Tables 4.2.6.8 and 6.1.1.4'
N N 0.0061 0.0033 'International Tables Vol C Tables 4.2.6.8 and 6.1.1.4'

loop_
_geom_angle_atom_site_label_1
_geom_angle_atom_site_label_2
_geom_angle_atom_site_label_3
_geom_angle
C2 C1 C5 107.06(15)
C2 C1 C11 127.23(16)
C5 C1 C11 125.62(16)
C2 C1 Fe 70.30(9)
C5 C1 Fe 70.04(9)
C11 C1 Fe 122.11(11)
C3 C2 C1 108.46(15)
C3 C2 Fe 70.80(9)
C1 C2 Fe 68.22(9)
C3 C2 H2 125.8
C1 C2 H2 125.8
Fe C2 H2 126.8
C4 C3 C2 108.06(15)
C4 C3 Fe 69.81(10)
C2 C3 Fe 68.46(9)
C4 C3 H3 126.0
C2 C3 H3 126.0
Fe C3 H3 127.3
C3 C4 C5 107.92(15)
C3 C4 Fe 69.89(10)
C5 C4 Fe 68.29(9)
C3 C4 H4 126.0
C5 C4 H4 126.0
Fe C4 H4 127.3
C4 C5 C1 108.49(15)
C4 C5 Fe 70.92(10)
C1 C5 Fe 68.34(9)
C4 C5 H5 125.8
C1 C5 H5 125.8
Fe C5 H5 126.5
C7 C6 C10 107.23(14)
C7 C6 C12 126.79(15)
C10 C6 C12 125.84(15)
C7 C6 Fe 70.25(9)
C10 C6 Fe 70.30(9)
C12 C6 Fe 121.35(11)
C8 C7 C6 108.56(14)
C8 C7 Fe 70.60(9)
C6 C7 Fe 68.28(9)
C8 C7 H7 125.7
C6 C7 H7 125.7
Fe C7 H7 127.0
C9 C8 C7 107.77(15)
C9 C8 Fe 69.81(9)
C7 C8 Fe 68.52(9)
C9 C8 H8 126.1
C7 C8 H8 126.1
Fe C8 H8 127.1
C8 C9 C10 108.14(15)
C8 C9 Fe 69.71(9)
C10 C9 Fe 68.64(9)
C8 C9 H9 125.9
C10 C9 H9 125.9
Fe C9 H9 127.3
C9 C10 C6 108.27(15)
C9 C10 Fe 70.59(9)
C6 C10 Fe 68.11(9)
C9 C10 H10 125.9
C6 C10 H10 125.9
Fe C10 H10 127.0
N C11 C1 114.84(14)
N C11 H11A 108.6
C1 C11 H11A 108.6
N C11 H11B 108.6
C1 C11 H11B 108.6
H11A C11 H11B 107.5
N C12 C6 114.23(13)
N C12 H12A 108.7
C6 C12 H12A 108.7
N C12 H12B 108.7
C6 C12 H12B 108.7
H12A C12 H12B 107.6
N C13 C14 114.60(14)
N C13 H13A 108.6
C14 C13 H13A 108.6
N C13 H13B 108.6
C14 C13 H13B 108.6
H13A C13 H13B 107.6
C13 C14 C15 111.22(14)
C13 C14 H14A 109.4
C15 C14 H14A 109.4
C13 C14 H14B 109.4
C15 C14 H14B 109.4
H14A C14 H14B 108.0
C16 C15 C14 112.42(15)
C16 C15 H15A 109.1
C14 C15 H15A 109.1
C16 C15 H15B 109.1
C14 C15 H15B 109.1
H15A C15 H15B 107.9
C15 C16 H16A 109.5
C15 C16 H16B 109.5
H16A C16 H16B 109.5
C15 C16 H16C 109.5
H16A C16 H16C 109.5
H16B C16 H16C 109.5
C1 Fe C6 95.79(7)
C1 Fe C5 41.62(7)
C6 Fe C5 114.32(7)
C1 Fe C7 113.30(7)
C6 Fe C7 41.47(7)
C5 Fe C7 150.20(7)
C1 Fe C2 41.48(7)
C6 Fe C2 115.08(7)
C5 Fe C2 69.08(7)
C7 Fe C2 102.73(7)
C1 Fe C10 116.03(7)
C6 Fe C10 41.59(6)
C5 Fe C10 104.49(7)
C7 Fe C10 69.09(7)
C2 Fe C10 152.63(7)
C1 Fe C8 152.64(7)
C6 Fe C8 69.62(7)
C5 Fe C8 165.58(7)
C7 Fe C8 40.88(7)
C2 Fe C8 122.91(7)
C10 Fe C8 68.68(7)
C1 Fe C9 156.07(7)
C6 Fe C9 69.53(6)
C5 Fe C9 126.31(7)
C7 Fe C9 68.59(7)
C2 Fe C9 162.00(7)
C10 Fe C9 40.77(6)
C8 Fe C9 40.48(7)
C1 Fe C4 69.52(7)
C6 Fe C4 153.92(7)
C5 Fe C4 40.79(7)
C7 Fe C4 164.10(7)
C2 Fe C4 68.49(7)
C10 Fe C4 124.79(7)
C8 Fe C4 132.09(7)
C9 Fe C4 115.69(7)
C1 Fe C3 69.43(7)
C6 Fe C3 154.86(7)
C5 Fe C3 68.48(7)
C7 Fe C3 124.64(7)
C2 Fe C3 40.74(7)
C10 Fe C3 163.37(7)
C8 Fe C3 114.36(7)
C9 Fe C3 130.69(7)
C4 Fe C3 40.31(7)
C12 N C13 110.25(13)
C12 N C11 111.05(13)
C13 N C11 107.64(13)

loop_
_geom_bond_atom_site_label_1
_geom_bond_atom_site_label_2
_geom_bond_distance
C1 C2 1.430(2)
C1 C5 1.432(2)
C1 C11 1.500(2)
C1 Fe 2.0042(16)
C2 C3 1.426(2)
C2 Fe 2.0320(16)
C2 H2 0.9300
C3 C4 1.421(3)
C3 Fe 2.0629(16)
C3 H3 0.9300
C4 C5 1.425(2)
C4 Fe 2.0618(17)
C4 H4 0.9300
C5 Fe 2.0269(16)
C5 H5 0.9300
C6 C7 1.429(2)
C6 C10 1.434(2)
C6 C12 1.502(2)
C6 Fe 2.0040(16)
C7 C8 1.428(2)
C7 Fe 2.0302(16)
C7 H7 0.9300
C8 C9 1.424(2)
C8 Fe 2.0578(16)
C8 H8 0.9300
C9 C10 1.426(2)
C9 Fe 2.0592(16)
C9 H9 0.9300
C10 Fe 2.0333(16)
C10 H10 0.9300
C11 N 1.479(2)
C11 H11A 0.9700
C11 H11B 0.9700
C12 N 1.474(2)
C12 H12A 0.9700
C12 H12B 0.9700
C13 N 1.478(2)
C13 C14 1.525(2)
C13 H13A 0.9700
C13 H13B 0.9700
C14 C15 1.527(2)
C14 H14A 0.9700
C14 H14B 0.9700
C15 C16 1.524(3)
C15 H15A 0.9700
C15 H15B 0.9700
C16 H16A 0.9600
C16 H16B 0.9600
C16 H16C 0.9600
